data_7239592
loop_
_publ_author_name
'Yang, Meipan'
'Xu, Chengchao'
'Li, Shaoni'
'Cheng, Zhao'
'Zhou, Jia'
'Yang, Bingqin'

_publ_section_title
;
 Three selective and sensitive &#x201C;off--on&#x201D; probes based on
 rhodamine for Fe3+ imaging in living cells
;
_journal_issue 27
_journal_name_full 'RSC Advances'
_journal_page_first 14248
_journal_paper_doi 10.1039/c4ra00396a
_journal_volume 4
_journal_year 2014
_chemical_formula_sum 'C H N O S'
_chemical_formula_weight 75.09
_space_group_IT_number 14
_space_group_name_Hall '-P 2yn'
_space_group_name_H-M_alt 'P 1 21/n 1'
_symmetry_cell_setting monoclinic
_symmetry_space_group_name_H-M 'P 1 21/n 1'
_atom_sites_solution_hydrogens geom
_atom_sites_solution_primary direct
_atom_sites_solution_secondary difmap
_audit_creation_method SHELXL-97
_cell_angle_alpha 90.00
_cell_angle_beta 109.258(3)
_cell_angle_gamma 90.00
_cell_formula_units_Z 40
_cell_length_a 16.334(3)
_cell_length_b 12.039(2)
_cell_length_c 16.574(3)
_cell_measurement_reflns_used 2436
_cell_measurement_temperature 296(2)
_cell_measurement_theta_max 20.91
_cell_measurement_theta_min 2.27
_cell_volume 3076.8(9)
_computing_cell_refinement 'Bruker SAINT'
_computing_data_collection 'Bruker APEX2'
_computing_data_reduction 'Bruker SAINT'
_computing_molecular_graphics 'Bruker SHELXTL'
_computing_publication_material 'Bruker SHELXTL'
_computing_structure_refinement 'SHELXL-97 (Sheldrick, 2008)'
_computing_structure_solution 'SHELXS-97 (Sheldrick, 2008)'
_diffrn_ambient_temperature 296(2)
_diffrn_measured_fraction_theta_full 0.998
_diffrn_measured_fraction_theta_max 0.998
_diffrn_measurement_device_type 'Bruker APEX-II CCD'
_diffrn_measurement_method '\f and \w scans'
_diffrn_radiation_monochromator graphite
_diffrn_radiation_source 'fine-focus sealed tube'
_diffrn_radiation_type MoK\a
_diffrn_radiation_wavelength 0.71073
_diffrn_reflns_av_R_equivalents 0.0437
_diffrn_reflns_av_sigmaI/netI 0.0539
_diffrn_reflns_limit_h_max 19
_diffrn_reflns_limit_h_min -18
_diffrn_reflns_limit_k_max 14
_diffrn_reflns_limit_k_min -9
_diffrn_reflns_limit_l_max 18
_diffrn_reflns_limit_l_min -19
_diffrn_reflns_number 15110
_diffrn_reflns_theta_full 25.10
_diffrn_reflns_theta_max 25.10
_diffrn_reflns_theta_min 2.13
_exptl_absorpt_coefficient_mu 0.775
_exptl_absorpt_correction_type none
_exptl_crystal_density_diffrn 1.621
_exptl_crystal_density_meas 0
_exptl_crystal_density_method 'not measured'
_exptl_crystal_F_000 1520
_refine_diff_density_max 0.397
_refine_diff_density_min -0.299
_refine_diff_density_rms 0.047
_refine_ls_extinction_method none
_refine_ls_goodness_of_fit_ref 1.049
_refine_ls_hydrogen_treatment mixed
_refine_ls_matrix_type full
_refine_ls_number_parameters 401
_refine_ls_number_reflns 5473
_refine_ls_number_restraints 0
_refine_ls_restrained_S_all 1.049
_refine_ls_R_factor_all 0.0857
_refine_ls_R_factor_gt 0.0551
_refine_ls_shift/su_max 0.001
_refine_ls_shift/su_mean 0.000
_refine_ls_structure_factor_coef Fsqd
_refine_ls_weighting_details 'calc w=1/[\s^2^(Fo^2^)+(0.0755P)^2^+0.4744P] where P=(Fo^2^+2Fc^2^)/3'
_refine_ls_weighting_scheme calc
_refine_ls_wR_factor_gt 0.1402
_refine_ls_wR_factor_ref 0.1607
_reflns_number_gt 3640
_reflns_number_total 5473
_reflns_threshold_expression >2sigma(I)
_cod_data_source_file c4ra00396a1.txt
_cod_data_source_block xb6440
_cod_depositor_comments
;
The following automatic conversions were performed:

data item '_symmetry_cell_setting' value 'Monoclinic' was changed to
'monoclinic' in accordance with the
/home/saulius/struct/COD-crude-data/automatic-downloads/DataCite-retrospective/RSC/depositions/lib/dictionaries/cif_core.dic
dictionary named 'cif_core.dic' version 2.4.2 last updated on
2011-04-26.

Automatic conversion script
Id: cif_fix_values 6909 2019-04-08 15:41:33Z antanas 
;
_cod_original_cell_volume 3076.9(10)
_cod_original_sg_symbol_H-M P2(1)/n
_cod_database_code 7239592

loop_
_symmetry_equiv_pos_as_xyz
'x, y, z'
'-x+1/2, y+1/2, -z+1/2'
'-x, -y, -z'
'x-1/2, -y-1/2, z-1/2'

loop_
_atom_site_label
_atom_site_type_symbol
_atom_site_fract_x
_atom_site_fract_y
_atom_site_fract_z
_atom_site_U_iso_or_equiv
_atom_site_adp_type
_atom_site_occupancy
_atom_site_symmetry_multiplicity
_atom_site_calc_flag
_atom_site_refinement_flags
S1 S 0.14536(5) 0.46055(6) 1.03054(4) 0.0531(2) Uani 1 1 d .
N1 N 0.26827(15) 0.3252(2) 1.09836(14) 0.0556(6) Uani 1 1 d .
N2 N 0.23957(14) 0.29968(19) 1.01286(13) 0.0513(6) Uani 1 1 d .
N3 N 0.13746(12) 0.35452(16) 0.88333(13) 0.0409(5) Uani 1 1 d .
N4 N 0.11351(16) -0.17325(19) 0.92042(17) 0.0630(7) Uani 1 1 d .
N5 N 0.51516(16) 0.3430(2) 0.8416(2) 0.0781(8) Uani 1 1 d .
O1 O 0.03478(13) 0.48856(18) 0.86838(14) 0.0706(6) Uani 1 1 d .
O2 O 0.30348(11) 0.10546(15) 0.88782(12) 0.0529(5) Uani 1 1 d .
C1 C 0.2030(3) 0.5412(3) 1.2198(2) 0.0832(10) Uani 1 1 d .
H1 H 0.1600 0.5752 1.1753 0.100 Uiso 1 1 calc R
C2 C 0.2242(3) 0.5825(4) 1.3028(3) 0.1057(15) Uani 1 1 d .
H2 H 0.1956 0.6449 1.3131 0.127 Uiso 1 1 calc R
C3 C 0.2858(3) 0.5331(5) 1.3686(3) 0.1070(17) Uani 1 1 d .
H3 H 0.2991 0.5607 1.4238 0.128 Uiso 1 1 calc R
C4 C 0.3277(3) 0.4434(5) 1.3531(2) 0.1045(15) Uani 1 1 d .
H4 H 0.3698 0.4091 1.3983 0.125 Uiso 1 1 calc R
C5 C 0.3094(2) 0.4013(3) 1.2713(2) 0.0822(11) Uani 1 1 d .
H5 H 0.3397 0.3401 1.2618 0.099 Uiso 1 1 calc R
C6 C 0.24610(19) 0.4501(3) 1.20419(18) 0.0583(8) Uani 1 1 d .
C7 C 0.22598(17) 0.4070(2) 1.11664(16) 0.0495(7) Uani 1 1 d .
C8 C 0.17665(16) 0.3639(2) 0.97056(16) 0.0422(6) Uani 1 1 d .
C9 C 0.06841(17) 0.4187(2) 0.83708(18) 0.0501(7) Uani 1 1 d .
C10 C 0.04693(17) 0.3827(2) 0.74863(17) 0.0529(7) Uani 1 1 d .
C11 C -0.0191(2) 0.4199(3) 0.6774(2) 0.0798(10) Uani 1 1 d .
H11 H -0.0556 0.4774 0.6815 0.096 Uiso 1 1 calc R
C12 C -0.0291(2) 0.3694(4) 0.6005(2) 0.0961(13) Uani 1 1 d .
H12 H -0.0728 0.3926 0.5514 0.115 Uiso 1 1 calc R
C13 C 0.0253(2) 0.2850(4) 0.5959(2) 0.0856(11) Uani 1 1 d .
H13 H 0.0173 0.2510 0.5435 0.103 Uiso 1 1 calc R
C14 C 0.09152(19) 0.2488(3) 0.66643(17) 0.0625(8) Uani 1 1 d .
H14 H 0.1286 0.1922 0.6622 0.075 Uiso 1 1 calc R
C15 C 0.10086(16) 0.2992(2) 0.74322(16) 0.0444(6) Uani 1 1 d .
C16 C 0.16535(15) 0.2710(2) 0.82987(15) 0.0397(6) Uani 1 1 d .
C17 C 0.15305(15) 0.1541(2) 0.85560(15) 0.0399(6) Uani 1 1 d .
C18 C 0.07221(17) 0.1157(2) 0.85146(18) 0.0511(7) Uani 1 1 d .
H18 H 0.0251 0.1637 0.8331 0.061 Uiso 1 1 calc R
C19 C 0.05915(18) 0.0093(2) 0.87351(19) 0.0568(7) Uani 1 1 d .
H19 H 0.0038 -0.0129 0.8708 0.068 Uiso 1 1 calc R
C20 C 0.12750(18) -0.0665(2) 0.89997(17) 0.0493(7) Uani 1 1 d .
C21 C 0.20923(17) -0.0277(2) 0.90476(16) 0.0457(6) Uani 1 1 d .
H21 H 0.2568 -0.0749 0.9231 0.055 Uiso 1 1 calc R
C22 C 0.22014(15) 0.0800(2) 0.88256(15) 0.0403(6) Uani 1 1 d .
C23 C 0.31960(16) 0.2090(2) 0.86155(15) 0.0427(6) Uani 1 1 d .
C24 C 0.40481(16) 0.2247(2) 0.86503(16) 0.0488(7) Uani 1 1 d .
H24 H 0.4446 0.1670 0.8829 0.059 Uiso 1 1 calc R
C25 C 0.43099(17) 0.3258(2) 0.84201(17) 0.0519(7) Uani 1 1 d .
C26 C 0.36889(18) 0.4086(2) 0.81564(18) 0.0547(7) Uani 1 1 d .
H26 H 0.3845 0.4778 0.8005 0.066 Uiso 1 1 calc R
C27 C 0.28488(17) 0.3901(2) 0.81159(16) 0.0479(7) Uani 1 1 d .
H27 H 0.2446 0.4469 0.7924 0.058 Uiso 1 1 calc R
C28 C 0.25790(15) 0.2900(2) 0.83502(15) 0.0394(6) Uani 1 1 d .
C29 C 0.0258(2) -0.2184(3) 0.8973(2) 0.0812(10) Uani 1 1 d .
H29A H 0.0272 -0.2965 0.8836 0.097 Uiso 1 1 calc R
H29B H -0.0109 -0.1807 0.8466 0.097 Uiso 1 1 calc R
C30 C -0.0127(3) -0.2061(4) 0.9666(3) 0.1141(15) Uani 1 1 d .
H30A H 0.0209 -0.2478 1.0158 0.171 Uiso 1 1 calc R
H30B H -0.0712 -0.2336 0.9471 0.171 Uiso 1 1 calc R
H30C H -0.0128 -0.1292 0.9817 0.171 Uiso 1 1 calc R
C31 C 0.1826(2) -0.2530(3) 0.9467(2) 0.0717(9) Uani 1 1 d .
H31A H 0.1685 -0.3081 0.9827 0.086 Uiso 1 1 calc R
H31B H 0.2352 -0.2155 0.9809 0.086 Uiso 1 1 calc R
C32 C 0.2000(3) -0.3112(3) 0.8741(3) 0.0911(12) Uani 1 1 d .
H32A H 0.1478 -0.3463 0.8386 0.137 Uiso 1 1 calc R
H32B H 0.2441 -0.3664 0.8963 0.137 Uiso 1 1 calc R
H32C H 0.2192 -0.2582 0.8409 0.137 Uiso 1 1 calc R
C33 C 0.5532(2) 0.4514(3) 0.8566(3) 0.0844(12) Uani 1 1 d .
H33A H 0.5095 0.5053 0.8269 0.101 Uiso 1 1 calc R
H33B H 0.5993 0.4548 0.8318 0.101 Uiso 1 1 calc R
C34 C 0.5894(3) 0.4841(5) 0.9486(3) 0.155(2) Uani 1 1 d .
H34A H 0.5488 0.4651 0.9771 0.232 Uiso 1 1 calc R
H34B H 0.5997 0.5627 0.9527 0.232 Uiso 1 1 calc R
H34C H 0.6430 0.4455 0.9751 0.232 Uiso 1 1 calc R
C35 C 0.5747(2) 0.2489(4) 0.8597(4) 0.1237(18) Uani 1 1 d .
H35A H 0.6013 0.2434 0.9213 0.148 Uiso 1 1 calc R
H35B H 0.5407 0.1820 0.8407 0.148 Uiso 1 1 calc R
C36 C 0.6409(4) 0.2491(6) 0.8241(4) 0.186(3) Uani 1 1 d .
H36A H 0.6171 0.2653 0.7641 0.279 Uiso 1 1 calc R
H36B H 0.6684 0.1776 0.8319 0.279 Uiso 1 1 calc R
H36C H 0.6829 0.3048 0.8516 0.279 Uiso 1 1 calc R

loop_
_atom_site_aniso_label
_atom_site_aniso_U_11
_atom_site_aniso_U_22
_atom_site_aniso_U_33
_atom_site_aniso_U_23
_atom_site_aniso_U_13
_atom_site_aniso_U_12
S1 0.0654(5) 0.0429(4) 0.0554(4) -0.0049(3) 0.0260(4) 0.0015(4)
N1 0.0587(14) 0.0642(16) 0.0441(13) 0.0032(11) 0.0172(11) -0.0001(13)
N2 0.0555(14) 0.0556(14) 0.0440(13) 0.0028(11) 0.0181(11) 0.0050(12)
N3 0.0424(11) 0.0372(12) 0.0443(12) 0.0008(9) 0.0161(9) 0.0029(10)
N4 0.0666(16) 0.0393(14) 0.0932(19) 0.0084(12) 0.0398(14) -0.0065(12)
N5 0.0466(15) 0.0728(19) 0.123(2) 0.0177(17) 0.0389(15) -0.0036(14)
O1 0.0687(13) 0.0614(13) 0.0792(14) -0.0058(11) 0.0209(11) 0.0250(11)
O2 0.0398(10) 0.0475(11) 0.0725(13) 0.0158(9) 0.0200(9) 0.0016(9)
C1 0.112(3) 0.075(2) 0.072(2) -0.0214(19) 0.042(2) -0.016(2)
C2 0.150(4) 0.104(3) 0.080(3) -0.041(3) 0.061(3) -0.039(3)
C3 0.121(4) 0.149(5) 0.064(3) -0.037(3) 0.048(3) -0.070(3)
C4 0.088(3) 0.167(5) 0.055(2) -0.012(3) 0.019(2) -0.037(3)
C5 0.075(2) 0.117(3) 0.056(2) -0.005(2) 0.0242(18) -0.017(2)
C6 0.0613(18) 0.071(2) 0.0485(17) -0.0088(15) 0.0254(15) -0.0237(17)
C7 0.0555(16) 0.0527(17) 0.0460(16) -0.0030(13) 0.0245(13) -0.0145(14)
C8 0.0455(15) 0.0370(14) 0.0468(15) 0.0033(12) 0.0189(12) -0.0046(12)
C9 0.0463(16) 0.0465(16) 0.0584(17) 0.0043(13) 0.0184(13) 0.0063(13)
C10 0.0455(15) 0.0565(18) 0.0532(17) 0.0058(14) 0.0116(13) 0.0030(14)
C11 0.067(2) 0.087(3) 0.072(2) 0.0074(19) 0.0044(17) 0.0241(19)
C12 0.083(3) 0.127(4) 0.058(2) 0.007(2) -0.0048(19) 0.024(3)
C13 0.076(2) 0.124(3) 0.0471(19) -0.0072(19) 0.0077(17) 0.010(2)
C14 0.0573(18) 0.080(2) 0.0486(18) -0.0055(16) 0.0155(14) -0.0015(16)
C15 0.0375(14) 0.0507(16) 0.0447(15) 0.0030(12) 0.0132(11) -0.0031(12)
C16 0.0394(13) 0.0404(14) 0.0421(14) -0.0009(11) 0.0170(11) 0.0010(11)
C17 0.0432(14) 0.0388(14) 0.0416(14) -0.0013(11) 0.0192(11) -0.0013(12)
C18 0.0463(15) 0.0447(16) 0.0687(18) -0.0026(13) 0.0276(13) -0.0010(13)
C19 0.0522(16) 0.0477(17) 0.080(2) -0.0016(15) 0.0350(15) -0.0075(14)
C20 0.0621(18) 0.0419(16) 0.0503(16) -0.0013(12) 0.0272(13) -0.0050(14)
C21 0.0519(16) 0.0399(15) 0.0503(15) 0.0065(12) 0.0237(12) 0.0030(13)
C22 0.0398(14) 0.0423(15) 0.0410(14) -0.0002(11) 0.0162(11) -0.0026(12)
C23 0.0446(15) 0.0440(15) 0.0407(14) 0.0032(12) 0.0154(11) -0.0044(13)
C24 0.0372(14) 0.0532(17) 0.0567(17) 0.0085(13) 0.0166(12) 0.0050(13)
C25 0.0434(15) 0.0598(18) 0.0561(17) 0.0029(14) 0.0213(13) -0.0061(14)
C26 0.0541(17) 0.0486(17) 0.0670(18) 0.0068(14) 0.0276(14) -0.0068(14)
C27 0.0474(15) 0.0433(15) 0.0565(17) 0.0060(13) 0.0217(13) 0.0007(13)
C28 0.0400(14) 0.0413(14) 0.0389(13) -0.0006(11) 0.0158(11) -0.0002(12)
C29 0.091(2) 0.0479(19) 0.117(3) -0.0007(18) 0.050(2) -0.0150(18)
C30 0.119(3) 0.104(3) 0.151(4) 0.004(3) 0.089(3) -0.023(3)
C31 0.087(2) 0.0493(18) 0.085(2) 0.0205(17) 0.0361(19) -0.0011(18)
C32 0.106(3) 0.066(2) 0.120(3) 0.002(2) 0.062(3) 0.011(2)
C33 0.0475(18) 0.086(3) 0.122(3) 0.031(2) 0.0301(19) -0.0127(18)
C34 0.138(4) 0.203(6) 0.137(5) -0.057(4) 0.063(4) -0.078(4)
C35 0.063(2) 0.107(3) 0.224(5) 0.055(3) 0.079(3) 0.013(2)
C36 0.149(5) 0.280(8) 0.146(5) 0.036(5) 0.073(4) 0.114(5)

loop_
_atom_type_symbol
_atom_type_description
_atom_type_scat_dispersion_real
_atom_type_scat_dispersion_imag
_atom_type_scat_source
C C 0.0033 0.0016 'International Tables Vol C Tables 4.2.6.8 and 6.1.1.4'
H H 0.0000 0.0000 'International Tables Vol C Tables 4.2.6.8 and 6.1.1.4'
N N 0.0061 0.0033 'International Tables Vol C Tables 4.2.6.8 and 6.1.1.4'
O O 0.0106 0.0060 'International Tables Vol C Tables 4.2.6.8 and 6.1.1.4'
S S 0.1246 0.1234 'International Tables Vol C Tables 4.2.6.8 and 6.1.1.4'

loop_
_geom_angle_atom_site_label_1
_geom_angle_atom_site_label_2
_geom_angle_atom_site_label_3
_geom_angle
C8 S1 C7 86.18(13)
C7 N1 N2 112.7(2)
C8 N2 N1 111.4(2)
C9 N3 C8 123.4(2)
C9 N3 C16 113.5(2)
C8 N3 C16 123.04(19)
C20 N4 C31 121.7(2)
C20 N4 C29 121.0(3)
C31 N4 C29 115.8(2)
C25 N5 C33 120.5(3)
C25 N5 C35 118.4(3)
C33 N5 C35 116.8(3)
C22 O2 C23 118.25(19)
C6 C1 C2 119.7(4)
C3 C2 C1 121.0(5)
C4 C3 C2 119.2(4)
C3 C4 C5 121.4(4)
C6 C5 C4 119.8(4)
C1 C6 C5 118.9(3)
C1 C6 C7 120.4(3)
C5 C6 C7 120.7(3)
N1 C7 C6 122.4(3)
N1 C7 S1 114.4(2)
C6 C7 S1 123.2(2)
N2 C8 N3 122.1(2)
N2 C8 S1 115.30(19)
N3 C8 S1 122.63(19)
O1 C9 N3 123.8(3)
O1 C9 C10 130.2(3)
N3 C9 C10 105.9(2)
C15 C10 C11 121.5(3)
C15 C10 C9 109.9(2)
C11 C10 C9 128.5(3)
C12 C11 C10 118.0(3)
C13 C12 C11 120.0(3)
C12 C13 C14 122.1(3)
C15 C14 C13 117.6(3)
C10 C15 C14 120.8(2)
C10 C15 C16 111.5(2)
C14 C15 C16 127.7(3)
C28 C16 C17 110.6(2)
C28 C16 N3 111.02(19)
C17 C16 N3 111.30(19)
C28 C16 C15 113.1(2)
C17 C16 C15 111.2(2)
N3 C16 C15 99.10(19)
C22 C17 C18 116.6(2)
C22 C17 C16 122.4(2)
C18 C17 C16 121.0(2)
C19 C18 C17 122.1(3)
C18 C19 C20 121.1(3)
N4 C20 C21 122.5(3)
N4 C20 C19 120.7(2)
C21 C20 C19 116.8(2)
C22 C21 C20 120.5(2)
C17 C22 O2 123.1(2)
C17 C22 C21 122.8(2)
O2 C22 C21 114.1(2)
C28 C23 O2 123.4(2)
C28 C23 C24 122.7(2)
O2 C23 C24 113.9(2)
C25 C24 C23 120.3(2)
C24 C25 C26 117.3(2)
C24 C25 N5 121.8(3)
C26 C25 N5 120.8(3)
C27 C26 C25 121.1(3)
C26 C27 C28 122.3(3)
C23 C28 C27 116.3(2)
C23 C28 C16 122.1(2)
C27 C28 C16 121.6(2)
N4 C29 C30 112.9(3)
N4 C31 C32 114.0(3)
N5 C33 C34 114.9(3)
C36 C35 N5 118.0(4)

loop_
_geom_bond_atom_site_label_1
_geom_bond_atom_site_label_2
_geom_bond_distance
S1 C8 1.714(3)
S1 C7 1.717(3)
N1 C7 1.295(3)
N1 N2 1.373(3)
N2 C8 1.292(3)
N3 C9 1.374(3)
N3 C8 1.379(3)
N3 C16 1.506(3)
N4 C20 1.368(3)
N4 C31 1.436(4)
N4 C29 1.460(4)
N5 C25 1.393(3)
N5 C33 1.431(4)
N5 C35 1.459(4)
O1 C9 1.211(3)
O2 C22 1.370(3)
O2 C23 1.374(3)
C1 C6 1.373(5)
C1 C2 1.394(5)
C2 C3 1.353(6)
C3 C4 1.347(6)
C4 C5 1.384(5)
C5 C6 1.376(4)
C6 C7 1.473(4)
C9 C10 1.456(4)
C10 C15 1.359(4)
C10 C11 1.385(4)
C11 C12 1.372(5)
C12 C13 1.368(5)
C13 C14 1.375(4)
C14 C15 1.372(4)
C15 C16 1.513(3)
C16 C28 1.503(3)
C16 C17 1.503(3)
C17 C22 1.369(3)
C17 C18 1.379(3)
C18 C19 1.368(4)
C19 C20 1.396(4)
C20 C21 1.392(3)
C21 C22 1.375(3)
C23 C28 1.367(3)
C23 C24 1.387(3)
C24 C25 1.385(4)
C25 C26 1.386(4)
C26 C27 1.370(4)
C27 C28 1.382(3)
C29 C30 1.488(5)
C31 C32 1.498(5)
C33 C34 1.496(6)
C35 C36 1.392(6)
